data_1532513
loop_
_publ_author_name
'Kroll, P.'
'Milko, M.'

_publ_section_title
;
 Theoretical investigation of the solid state reaction of silicon nitride
 and silicon dioxide forming silicon oxynitride (Si2 N2 O) under pressure
;
_journal_name_full 'Zeitschrift fuer Anorganische und Allgemeine Chemie'
_journal_page_first 1737
_journal_page_last 1750
_journal_volume 629
_journal_year 2003
_chemical_formula_sum 'O2 Si'
_chemical_name_systematic 'Si O2'
_space_group_IT_number 15
_symmetry_space_group_name_Hall '-C 2yc'
_symmetry_space_group_name_H-M 'C 1 2/c 1'
_cell_angle_alpha 90
_cell_angle_beta 120.17
_cell_angle_gamma 90
_cell_formula_units_Z 16
_cell_length_a 7.0928
_cell_length_b 12.3502
_cell_length_c 7.1662
_cell_volume 542.706
_citation_journal_id_ASTM ZAACAB
_cod_data_source_file Kroll_ZAACAB_2003_1066.cif
_cod_data_source_block O2Si1
_cod_original_cell_volume 542.7062
_cod_original_formula_sum 'O2 Si1'
_cod_database_code 1532513

loop_
_symmetry_equiv_pos_as_xyz
x,y,z
-x,y,-z+1/2
-x,-y,-z
x,-y,z-1/2
x+1/2,y+1/2,z
-x+1/2,y+1/2,-z+1/2
-x+1/2,-y+1/2,-z
x+1/2,-y+1/2,z-1/2

loop_
_atom_site_label
_atom_site_type_symbol
_atom_site_fract_x
_atom_site_fract_y
_atom_site_fract_z
_atom_site_occupancy
_atom_site_U_iso_or_equiv
O1 O-2 0 0 0 1 0.0
O4 O-2 0.3086 0.1036 0.328 1 0.0
O5 O-2 0.0202 0.2119 0.4784 1 0.0
Si2 Si+4 0.5047 0.1578 0.54 1 0.0
O3 O-2 0.2676 0.124 0.9424 1 0.0
O2 O-2 0.5 0.1158 0.75 1 0.0
Si1 Si+4 0.1389 0.1087 0.0726 1 0.0
